data_2216336
loop_
_publ_author_name
'Aghabozorg, Hossein'
'Derikvand, Zohreh'
'Nemati, Andya'
'Ghadermazi, Mohammad'

_publ_section_title
;
 Tetraaqua(pyridine-2,5-dicarboxylato-\k^2^<i>N</i>,<i>O</i>^2^)nickel(II)
 monohydrate
;
_journal_coeditor_code BX2109
_journal_issue 12
_journal_name_full 'Acta Crystallographica Section E'
_journal_page_first m2919
_journal_page_last m2920
_journal_paper_doi 10.1107/S1600536807053627
_journal_volume 63
_journal_year 2007
_chemical_formula_iupac '[Ni (C7 H3 N O4) (H2 O)4], H2 O'
_chemical_formula_moiety 'C7 H11 N Ni O8, H2 O'
_chemical_formula_sum 'C7 H13 N Ni O9'
_chemical_formula_weight 313.89
_chemical_name_systematic
;
Tetraaqua(pyridine-2,5-dicarboxylato-\k^2^N,O^2^)nickel(II) monohydrate
;
_space_group_IT_number 2
_symmetry_cell_setting triclinic
_symmetry_space_group_name_Hall '-P 1'
_symmetry_space_group_name_H-M 'P -1'
_atom_sites_solution_hydrogens difmap
_atom_sites_solution_primary direct
_atom_sites_solution_secondary difmap
_audit_creation_method SHELXL-97
_cell_angle_alpha 84.7541(9)
_cell_angle_beta 83.0010(8)
_cell_angle_gamma 67.6991(8)
_cell_formula_units_Z 2
_cell_length_a 6.6633(3)
_cell_length_b 8.3996(3)
_cell_length_c 10.7882(4)
_cell_measurement_reflns_used 5275
_cell_measurement_temperature 100(2)
_cell_measurement_theta_max 34.82
_cell_measurement_theta_min 2.62
_cell_volume 553.81(4)
_computing_cell_refinement 'APEX2 (Bruker, 2005)'
_computing_data_collection 'APEX2 (Bruker, 2005)'
_computing_data_reduction 'APEX2 (Bruker, 2005)'
_computing_molecular_graphics 'SHELXTL (Sheldrick, 1998)'
_computing_publication_material 'SHELXTL (Sheldrick, 1998)'
_computing_structure_refinement 'SHELXTL (Sheldrick, 1998)'
_computing_structure_solution 'SHELXTL (Sheldrick, 1998)'
_diffrn_ambient_temperature 100(2)
_diffrn_measured_fraction_theta_full 0.999
_diffrn_measured_fraction_theta_max 0.999
_diffrn_measurement_device_type 'Bruker APEX2 CCD area-detector'
_diffrn_measurement_method '\f and \w'
_diffrn_radiation_monochromator graphite
_diffrn_radiation_source 'fine-focus sealed tube'
_diffrn_radiation_type MoK\a
_diffrn_radiation_wavelength 0.71073
_diffrn_reflns_av_R_equivalents 0.0235
_diffrn_reflns_av_sigmaI/netI 0.0239
_diffrn_reflns_limit_h_max 9
_diffrn_reflns_limit_h_min -9
_diffrn_reflns_limit_k_max 11
_diffrn_reflns_limit_k_min -11
_diffrn_reflns_limit_l_max 14
_diffrn_reflns_limit_l_min -14
_diffrn_reflns_number 9105
_diffrn_reflns_theta_full 29.00
_diffrn_reflns_theta_max 29.00
_diffrn_reflns_theta_min 1.90
_exptl_absorpt_coefficient_mu 1.795
_exptl_absorpt_correction_T_max 0.8409
_exptl_absorpt_correction_T_min 0.6624
_exptl_absorpt_correction_type multi-scan
_exptl_absorpt_process_details '(APEX2; Bruker, 2005)'
_exptl_crystal_colour blue
_exptl_crystal_density_diffrn 1.882
_exptl_crystal_density_method 'not measured'
_exptl_crystal_description prism
_exptl_crystal_F_000 324
_exptl_crystal_size_max 0.25
_exptl_crystal_size_mid 0.20
_exptl_crystal_size_min 0.10
_refine_diff_density_max 0.580
_refine_diff_density_min -0.480
_refine_ls_extinction_method none
_refine_ls_goodness_of_fit_ref 1.049
_refine_ls_hydrogen_treatment constr
_refine_ls_matrix_type full
_refine_ls_number_parameters 163
_refine_ls_number_reflns 2950
_refine_ls_number_restraints 0
_refine_ls_restrained_S_all 1.049
_refine_ls_R_factor_all 0.0272
_refine_ls_R_factor_gt 0.0240
_refine_ls_shift/su_max 0.001
_refine_ls_shift/su_mean 0.000
_refine_ls_structure_factor_coef Fsqd
_refine_ls_weighting_details 'calc w=1/[\s^2^(Fo^2^)+(0.0397P)^2^+0.1995P] where P=(Fo^2^+2Fc^2^)/3'
_refine_ls_weighting_scheme calc
_refine_ls_wR_factor_gt 0.0643
_refine_ls_wR_factor_ref 0.0670
_reflns_number_gt 2710
_reflns_number_total 2950
_reflns_threshold_expression I>2\s(I)
_cod_data_source_file bx2109.cif
_cod_data_source_block I
_cod_depositor_comments
;
The following automatic conversions were performed:
'_symmetry_cell_setting' value 'Triclinic' changed to 'triclinic'
according to '/home/saulius/struct/CIF-dictionaries/cif_core.dic'
dictionary named 'cif_core.dic' version 2.4.1 from 2010-06-29.

Automatic conversion script
Id: cif_fix_enum 1527 2010-12-29 10:47:43Z saulius 

The following automatic conversions were performed:

'_symmetry_cell_setting' value 'Triclinic' changed to 'triclinic'
according to /home/saulius/struct/CIF-dictionaries/cif_core.dic
dictionary named 'cif_core.dic' version 2.4.1 from 2010-06-29.

Automatic conversion script
Id: cif_fix_values 1715 2011-07-08 13:25:40Z adriana 
;
_cod_database_code 2216336
_cod_database_fobs_code 2216336

loop_
_symmetry_equiv_pos_as_xyz
'x, y, z'
'-x, -y, -z'

loop_
_atom_site_type_symbol
_atom_site_label
_atom_site_fract_x
_atom_site_fract_y
_atom_site_fract_z
_atom_site_U_iso_or_equiv
_atom_site_adp_type
_atom_site_calc_flag
_atom_site_refinement_flags
_atom_site_occupancy
Ni Ni1 0.77628(3) 0.75902(2) 0.630569(16) 0.00700(7) Uani d . 1
O O1W 0.77995(19) 0.68571(14) 0.45564(10) 0.0126(2) Uani d . 1
H H1WB 0.7787 0.7443 0.3870 0.015 Uiso d R 1
H H1WA 0.8033 0.5842 0.4356 0.015 Uiso d R 1
O O2W 0.78206(18) 0.52659(13) 0.72019(10) 0.0098(2) Uani d . 1
H H2WA 0.7725 0.4447 0.6835 0.012 Uiso d R 1
H H2WB 0.8982 0.4780 0.7563 0.012 Uiso d R 1
O O3W 1.11699(17) 0.65681(13) 0.60822(10) 0.0103(2) Uani d . 1
H H3WA 1.1717 0.6918 0.5411 0.012 Uiso d R 1
H H3WB 1.1825 0.6608 0.6700 0.012 Uiso d R 1
O O4W 0.44345(18) 0.83688(14) 0.64479(10) 0.0105(2) Uani d . 1
H H4WA 0.3886 0.8822 0.5770 0.013 Uiso d R 1
H H4WB 0.3777 0.9136 0.6975 0.013 Uiso d R 1
O O1 0.75524(18) 1.00066(13) 0.56414(10) 0.0098(2) Uani d . 1
O O2 0.73095(19) 1.25596(13) 0.62085(10) 0.0117(2) Uani d . 1
N N1 0.7735(2) 0.86760(16) 0.79577(11) 0.0081(2) Uani d . 1
O O3 0.78193(19) 0.87359(14) 1.23625(10) 0.0132(2) Uani d . 1
O O4 0.88292(18) 0.62574(14) 1.14249(10) 0.0116(2) Uani d . 1
C C1 0.7470(2) 1.03522(18) 0.77991(13) 0.0082(3) Uani d . 1
C C2 0.7297(2) 1.13475(18) 0.87916(13) 0.0088(3) Uani d . 1
H H2A 0.7081 1.2532 0.8654 0.011 Uiso calc R 1
C C3 0.7443(2) 1.05790(19) 0.99975(14) 0.0092(3) Uani d . 1
H H3A 0.7299 1.1236 1.0698 0.011 Uiso calc R 1
C C4 0.7805(2) 0.88336(18) 1.01541(13) 0.0075(3) Uani d . 1
C C5 0.7925(2) 0.79291(18) 0.91115(13) 0.0082(3) Uani d . 1
H H5A 0.8149 0.6741 0.9222 0.010 Uiso calc R 1
C C6 0.7433(2) 1.10494(19) 0.64500(14) 0.0089(3) Uani d . 1
C C7 0.8158(2) 0.78780(19) 1.14149(13) 0.0086(3) Uani d . 1
O O5W 0.3102(2) 0.61554(15) 0.83049(11) 0.0174(2) Uani d . 1
H H5WB 0.4476 0.5843 0.8153 0.021 Uiso d R 1
H H5WA 0.2859 0.5247 0.8543 0.021 Uiso d R 1

loop_
_atom_site_aniso_label
_atom_site_aniso_U_11
_atom_site_aniso_U_22
_atom_site_aniso_U_33
_atom_site_aniso_U_12
_atom_site_aniso_U_13
_atom_site_aniso_U_23
Ni1 0.00988(11) 0.00577(10) 0.00542(10) -0.00289(7) -0.00096(7) -0.00040(6)
O1W 0.0224(6) 0.0090(5) 0.0065(5) -0.0058(4) -0.0019(4) -0.0007(4)
O2W 0.0135(5) 0.0069(5) 0.0098(5) -0.0041(4) -0.0031(4) 0.0007(4)
O3W 0.0119(5) 0.0114(5) 0.0081(5) -0.0052(4) -0.0008(4) 0.0004(4)
O4W 0.0117(5) 0.0104(5) 0.0083(5) -0.0026(4) -0.0014(4) -0.0012(4)
O1 0.0151(5) 0.0085(5) 0.0069(5) -0.0054(4) -0.0020(4) -0.0006(4)
O2 0.0186(6) 0.0090(5) 0.0089(5) -0.0068(4) -0.0019(4) 0.0004(4)
N1 0.0095(6) 0.0078(5) 0.0074(5) -0.0036(5) -0.0007(4) -0.0006(4)
O3 0.0201(6) 0.0107(5) 0.0067(5) -0.0031(4) -0.0015(4) -0.0014(4)
O4 0.0161(5) 0.0086(5) 0.0104(5) -0.0045(4) -0.0034(4) 0.0012(4)
C1 0.0085(6) 0.0088(6) 0.0074(6) -0.0035(5) -0.0013(5) 0.0010(5)
C2 0.0096(7) 0.0072(6) 0.0096(6) -0.0030(5) -0.0014(5) -0.0004(5)
C3 0.0089(6) 0.0108(7) 0.0084(6) -0.0040(5) -0.0006(5) -0.0020(5)
C4 0.0062(6) 0.0091(6) 0.0064(6) -0.0018(5) -0.0006(5) 0.0000(5)
C5 0.0093(6) 0.0076(6) 0.0076(6) -0.0031(5) -0.0011(5) 0.0001(5)
C6 0.0092(7) 0.0094(6) 0.0081(6) -0.0035(5) -0.0018(5) 0.0012(5)
C7 0.0070(6) 0.0106(6) 0.0080(6) -0.0034(5) -0.0003(5) 0.0002(5)
O5W 0.0168(6) 0.0141(5) 0.0223(6) -0.0078(5) 0.0001(5) -0.0007(5)

loop_
_atom_type_symbol
_atom_type_description
_atom_type_scat_dispersion_real
_atom_type_scat_dispersion_imag
_atom_type_scat_source
C C 0.0033 0.0016 'International Tables Vol C Tables 4.2.6.8 and 6.1.1.4'
H H 0.0000 0.0000 'International Tables Vol C Tables 4.2.6.8 and 6.1.1.4'
N N 0.0061 0.0033 'International Tables Vol C Tables 4.2.6.8 and 6.1.1.4'
O O 0.0106 0.0060 'International Tables Vol C Tables 4.2.6.8 and 6.1.1.4'
Ni Ni 0.3393 1.1124 'International Tables Vol C Tables 4.2.6.8 and 6.1.1.4'

loop_
_geom_angle_atom_site_label_1
_geom_angle_atom_site_label_2
_geom_angle_atom_site_label_3
_geom_angle
O1W Ni1 O1 91.77(4)
O1W Ni1 O4W 87.70(4)
O1 Ni1 O4W 90.52(4)
O1W Ni1 N1 171.48(5)
O1 Ni1 N1 79.73(4)
O4W Ni1 N1 93.03(5)
O1W Ni1 O2W 95.03(4)
O1 Ni1 O2W 172.73(4)
O4W Ni1 O2W 87.21(4)
N1 Ni1 O2W 93.48(4)
O1W Ni1 O3W 88.12(4)
O1 Ni1 O3W 93.70(4)
O4W Ni1 O3W 174.15(4)
N1 Ni1 O3W 91.71(5)
O2W Ni1 O3W 89.09(4)
Ni1 O1W H1WB 127.7
Ni1 O1W H1WA 126.0
H1WB O1W H1WA 105.7
Ni1 O2W H2WA 124.1
Ni1 O2W H2WB 110.2
H2WA O2W H2WB 103.2
Ni1 O3W H3WA 114.0
Ni1 O3W H3WB 117.0
H3WA O3W H3WB 110.6
Ni1 O4W H4WA 113.3
Ni1 O4W H4WB 114.0
H4WA O4W H4WB 103.8
C6 O1 Ni1 116.37(9)
C5 N1 C1 118.74(12)
C5 N1 Ni1 128.30(10)
C1 N1 Ni1 112.96(9)
N1 C1 C2 122.40(13)
N1 C1 C6 114.88(12)
C2 C1 C6 122.70(13)
C1 C2 C3 118.82(13)
C1 C2 H2A 120.6
C3 C2 H2A 120.6
C4 C3 C2 118.71(13)
C4 C3 H3A 120.6
C2 C3 H3A 120.6
C3 C4 C5 118.96(13)
C3 C4 C7 121.86(13)
C5 C4 C7 119.14(12)
N1 C5 C4 122.29(13)
N1 C5 H5A 118.9
C4 C5 H5A 118.9
O2 C6 O1 124.76(13)
O2 C6 C1 119.37(13)
O1 C6 C1 115.87(12)
O3 C7 O4 124.86(13)
O3 C7 C4 118.32(13)
O4 C7 C4 116.80(13)
H5WB O5W H5WA 106.3

loop_
_geom_bond_atom_site_label_1
_geom_bond_atom_site_label_2
_geom_bond_distance
Ni1 O1W 2.0325(11)
Ni1 O1 2.0483(10)
Ni1 O4W 2.0505(11)
Ni1 N1 2.0700(12)
Ni1 O2W 2.0867(10)
Ni1 O3W 2.0915(11)
O1W H1WB 0.8501
O1W H1WA 0.8500
O2W H2WA 0.8500
O2W H2WB 0.8500
O3W H3WA 0.8500
O3W H3WB 0.8500
O4W H4WA 0.8500
O4W H4WB 0.8500
O1 C6 1.2668(18)
O2 C6 1.2446(18)
N1 C5 1.3395(18)
N1 C1 1.3481(18)
O3 C7 1.2532(18)
O4 C7 1.2608(18)
C1 C2 1.385(2)
C1 C6 1.518(2)
C2 C3 1.396(2)
C2 H2A 0.9500
C3 C4 1.390(2)
C3 H3A 0.9500
C4 C5 1.3917(19)
C4 C7 1.5116(19)
C5 H5A 0.9500
O5W H5WB 0.8500
O5W H5WA 0.8501

loop_
_geom_hbond_atom_site_label_D
_geom_hbond_atom_site_label_H
_geom_hbond_atom_site_label_A
_geom_hbond_site_symmetry_A
_geom_hbond_distance_DH
_geom_hbond_distance_HA
_geom_hbond_distance_DA
_geom_hbond_angle_DHA
_geom_hbond_publ_flag
O1W H1WB O3 1_554 0.85 1.87 2.7235(15) 179 y
O1W H1WA O3W 2_766 0.85 1.98 2.8233(15) 175 y
O2W H2WA O2 1_545 0.85 1.90 2.7484(16) 173 y
O2W H2WB O4 2_767 0.85 1.82 2.6658(17) 170 y
O3W H3WA O2 2_776 0.85 1.86 2.7005(16) 169 y
O3W H3WB O5W 1_655 0.85 1.96 2.7909(17) 164 y
O4W H4WA O1 2_676 0.85 1.89 2.7366(16) 174 y
O4W H4WB O3 2_677 0.85 1.86 2.6732(15) 161 y
O5W H5WB O2W 1_555 0.85 2.23 3.0541(19) 164 y
O5W H5WA O4 2_667 0.85 1.98 2.7619(18) 152 y
C3 H3A O5W 2_777 0.95 2.44 3.3182(19) 154 y

loop_
_geom_torsion_atom_site_label_1
_geom_torsion_atom_site_label_2
_geom_torsion_atom_site_label_3
_geom_torsion_atom_site_label_4
_geom_torsion
O1W Ni1 O1 C6 178.63(11)
O4W Ni1 O1 C6 90.91(11)
N1 Ni1 O1 C6 -2.07(10)
O3W Ni1 O1 C6 -93.15(11)
O1 Ni1 N1 C5 -176.85(13)
O4W Ni1 N1 C5 93.17(13)
O2W Ni1 N1 C5 5.79(13)
O3W Ni1 N1 C5 -83.40(13)
O1 Ni1 N1 C1 3.74(10)
O4W Ni1 N1 C1 -86.23(10)
O2W Ni1 N1 C1 -173.62(10)
O3W Ni1 N1 C1 97.19(10)
C5 N1 C1 C2 -2.7(2)
Ni1 N1 C1 C2 176.73(11)
C5 N1 C1 C6 175.80(13)
Ni1 N1 C1 C6 -4.73(16)
N1 C1 C2 C3 1.3(2)
C6 C1 C2 C3 -177.16(13)
C1 C2 C3 C4 1.4(2)
C2 C3 C4 C5 -2.4(2)
C2 C3 C4 C7 175.16(13)
C1 N1 C5 C4 1.6(2)
Ni1 N1 C5 C4 -177.79(10)
C3 C4 C5 N1 1.0(2)
C7 C4 C5 N1 -176.67(13)
Ni1 O1 C6 O2 179.57(12)
Ni1 O1 C6 C1 0.15(16)
N1 C1 C6 O2 -176.29(13)
C2 C1 C6 O2 2.2(2)
N1 C1 C6 O1 3.17(19)
C2 C1 C6 O1 -178.29(13)
C3 C4 C7 O3 9.8(2)
C5 C4 C7 O3 -172.58(14)
C3 C4 C7 O4 -168.48(14)
C5 C4 C7 O4 9.1(2)
